data_4123315
loop_
_publ_author_name
'Fuentes, Noelia'
'Kong, Wangqing'
'Fern\'andez-S\'anchez, Luis'
'Merino, Est\'ibaliz'
'Nevado, Cristina'

_publ_section_title
;
 Cyclization Cascades via N-Amidyl Radicals toward Highly Functionalized
 Heterocyclic Scaffolds.
;
_journal_issue 2
_journal_name_full 'Journal of the American Chemical Society'
_journal_page_first 964
_journal_page_last 973
_journal_paper_doi 10.1021/ja5115858
_journal_volume 137
_journal_year 2015
_chemical_formula_moiety 'C27 H24 F3 N O'
_chemical_formula_sum 'C27 H24 F3 N O'
_chemical_formula_weight 435.47
_chemical_name_systematic
;
 ?
;
_space_group_crystal_system triclinic
_space_group_IT_number 2
_space_group_name_Hall '-P 1'
_space_group_name_H-M_alt 'P -1'
_symmetry_space_group_name_Hall '-P 1'
_symmetry_space_group_name_H-M 'P -1'
_atom_sites_solution_hydrogens geom
_atom_sites_solution_primary direct
_audit_creation_date 2014-08-05
_audit_creation_method
;
Olex2 1.2
(compiled 2014.07.22 svn.r2960 for OlexSys, GUI svn.r4862)
;
_cell_angle_alpha 94.958(3)
_cell_angle_beta 96.264(3)
_cell_angle_gamma 108.345(4)
_cell_formula_units_Z 2
_cell_length_a 8.8663(4)
_cell_length_b 11.0225(4)
_cell_length_c 11.7447(4)
_cell_measurement_reflns_used 9848
_cell_measurement_temperature 160(1)
_cell_measurement_theta_max 76.4
_cell_measurement_theta_min 3.8
_cell_volume 1074.05(8)
_computing_cell_refinement
;
CrysAlisPro, version 1.171.37.31d (Agilent Technologies, 2012)
;
_computing_data_collection
;
CrysAlisPro, version 1.171.37.31d (Agilent Technologies, 2012)
;
_computing_data_reduction
;
CrysAlisPro, version 1.171.36.20 (Agilent Technologies, 2012)
;
_computing_molecular_graphics
;
<i>Mercury</i> (Macrae et al., 2006)
;
_computing_publication_material
; 
Olex2 (Dolomanov et al., 2009), <i>PLATON for Windows</i> (Spek, 2003) and
<i>publCIF</i> (Westrip, 2010)
;
_computing_structure_refinement ' SHELXL2013 (Sheldrick, 2008)'
_computing_structure_solution
;
SHELXS97 (Sheldrick, 2008)
;
_diffrn_ambient_temperature 160(1)
_diffrn_detector_area_resol_mean 10.3801
_diffrn_measured_fraction_theta_full 1.000
_diffrn_measured_fraction_theta_max 1.000
_diffrn_measurement_details
;
  1 omega  -49.00   35.00   1.2000    5.0000
omega____ theta____ kappa____ phi______ frames
    -      -40.7615   37.0000   90.0000 70

  2 omega -130.00   48.80   1.2000    5.0000
omega____ theta____ kappa____ phi______ frames
    -      -40.7615    0.0000  -90.0000 149

  3 omega   23.00   98.60   1.2000    5.0000
omega____ theta____ kappa____ phi______ frames
    -       40.7615 -125.0000   60.0000 63

  4 omega   23.00   98.60   1.2000    5.0000
omega____ theta____ kappa____ phi______ frames
    -       40.7615 -125.0000 -150.0000 63

  5 omega    1.00   82.60   1.2000    5.0000
omega____ theta____ kappa____ phi______ frames
    -       40.7615  -99.0000  -90.0000 68

  6 omega   23.00   98.60   1.2000    5.0000
omega____ theta____ kappa____ phi______ frames
    -       40.7615 -125.0000    0.0000 63

  7 omega    2.00   28.40   1.2000    5.0000
omega____ theta____ kappa____ phi______ frames
    -       40.7615   91.0000  154.7511 22

  8 omega   35.00  115.40   1.2000   20.0000
omega____ theta____ kappa____ phi______ frames
    -      113.0000 -111.0000    0.0000 67

  9 omega   82.00  178.00   1.2000   20.0000
omega____ theta____ kappa____ phi______ frames
    -      113.0000   30.0000 -150.0000 80

 10 omega   38.00   98.00   1.2000   20.0000
omega____ theta____ kappa____ phi______ frames
    -      113.0000  -45.0000   30.0000 50

 11 omega   34.00  145.60   1.2000   20.0000
omega____ theta____ kappa____ phi______ frames
    -      113.0000  -77.0000 -180.0000 93

 12 omega   35.00  115.40   1.2000   20.0000
omega____ theta____ kappa____ phi______ frames
    -      113.0000 -111.0000  150.0000 67

 13 omega  100.00  178.00   1.2000   20.0000
omega____ theta____ kappa____ phi______ frames
    -      113.0000  111.0000 -150.0000 65

 14 omega   38.00   98.00   1.2000   20.0000
omega____ theta____ kappa____ phi______ frames
    -      113.0000  -45.0000  -60.0000 50

 15 omega   35.00   90.20   1.2000   20.0000
omega____ theta____ kappa____ phi______ frames
    -      113.0000  -30.0000 -120.0000 46

 16 omega   82.00  178.00   1.2000   20.0000
omega____ theta____ kappa____ phi______ frames
    -      113.0000   30.0000  150.0000 80

 17 omega  100.00  178.00   1.2000   20.0000
omega____ theta____ kappa____ phi______ frames
    -      113.0000  111.0000  150.0000 65

 18 omega   35.00  115.40   1.2000   20.0000
omega____ theta____ kappa____ phi______ frames
    -      113.0000 -111.0000  -60.0000 67

 19 omega   38.00   98.00   1.2000   20.0000
omega____ theta____ kappa____ phi______ frames
    -      113.0000  -45.0000 -150.0000 50

 20 omega   57.00  148.20   1.2000   20.0000
omega____ theta____ kappa____ phi______ frames
    -      113.0000  178.0000  120.0000 76

 21 omega   35.00  115.40   1.2000   20.0000
omega____ theta____ kappa____ phi______ frames
    -      113.0000 -111.0000 -120.0000 67

 22 omega   82.00  178.00   1.2000   20.0000
omega____ theta____ kappa____ phi______ frames
    -      113.0000   30.0000 -120.0000 80

 23 omega   35.00  115.40   1.2000   20.0000
omega____ theta____ kappa____ phi______ frames
    -      113.0000 -111.0000 -180.0000 67

 24 omega   35.00  115.40   1.2000   20.0000
omega____ theta____ kappa____ phi______ frames
    -      113.0000 -111.0000   90.0000 67

 25 omega   82.00  178.00   1.2000   20.0000
omega____ theta____ kappa____ phi______ frames
    -      113.0000   30.0000  -60.0000 80

 26 omega   39.00  142.20   1.2000   20.0000
omega____ theta____ kappa____ phi______ frames
    -      113.0000  -61.0000  120.0000 86

 27 omega -119.00   -7.40   1.2000    5.0000
omega____ theta____ kappa____ phi______ frames
    -      -40.7615  -77.0000  150.0000 93

 28 omega -119.00   -7.40   1.2000    5.0000
omega____ theta____ kappa____ phi______ frames
    -      -40.7615  -77.0000  -90.0000 93

 29 omega -115.00  -11.80   1.2000    5.0000
omega____ theta____ kappa____ phi______ frames
    -      -40.7615  -57.0000 -180.0000 86

 30 omega    7.00  118.60   1.2000    5.0000
omega____ theta____ kappa____ phi______ frames
    -       40.7615   77.0000   90.0000 93

 31 omega   11.00  114.20   1.2000    5.0000
omega____ theta____ kappa____ phi______ frames
    -       40.7615   57.0000   30.0000 86

 32 omega    7.00  118.60   1.2000    5.0000
omega____ theta____ kappa____ phi______ frames
    -       40.7615   77.0000   60.0000 93

 33 omega   52.00  155.20   1.2000   20.0000
omega____ theta____ kappa____ phi______ frames
    -      113.0000   15.0000   60.0000 86
;
_diffrn_measurement_device_type 'SuperNova, Dual, Cu at zero, Atlas'
_diffrn_measurement_method '\w scans'
_diffrn_orient_matrix_UB_11 -0.0790108000
_diffrn_orient_matrix_UB_12 0.0372277000
_diffrn_orient_matrix_UB_13 0.1019992000
_diffrn_orient_matrix_UB_21 0.1668651000
_diffrn_orient_matrix_UB_22 0.0625100000
_diffrn_orient_matrix_UB_23 0.0726797000
_diffrn_orient_matrix_UB_31 0.0115976000
_diffrn_orient_matrix_UB_32 0.1294213000
_diffrn_orient_matrix_UB_33 -0.0449084000
_diffrn_radiation_monochromator mirror
_diffrn_radiation_type CuK\a
_diffrn_radiation_wavelength 1.5418
_diffrn_reflns_av_R_equivalents 0.0245
_diffrn_reflns_av_unetI/netI 0.0167
_diffrn_reflns_Laue_measured_fraction_full 1.000
_diffrn_reflns_Laue_measured_fraction_max 1.000
_diffrn_reflns_limit_h_max 10
_diffrn_reflns_limit_h_min -10
_diffrn_reflns_limit_k_max 13
_diffrn_reflns_limit_k_min -9
_diffrn_reflns_limit_l_max 14
_diffrn_reflns_limit_l_min -14
_diffrn_reflns_number 15355
_diffrn_reflns_point_group_measured_fraction_full 1.000
_diffrn_reflns_point_group_measured_fraction_max 1.000
_diffrn_reflns_theta_full 67.680
_diffrn_reflns_theta_max 68.246
_diffrn_reflns_theta_min 3.818
_diffrn_source 'SuperNova (Cu) X-ray Source'
_exptl_absorpt_coefficient_mu 0.822
_exptl_absorpt_correction_T_max 0.963
_exptl_absorpt_correction_T_min 0.823
_exptl_absorpt_correction_type analytical
_exptl_absorpt_process_details
;
CrysAlisPro, Agilent Technologies,
Version 1.171.36.20 (release 27-06-2012 CrysAlis171 .NET)
(compiled Jul 11 2012,15:38:31)
Analytical numeric absorption correction using a multifaceted crystal
model based on expressions derived by R.C. Clark & J.S. Reid.
(Clark, R. C. & Reid, J. S. (1995). Acta Cryst. A51, 887-897)
;
_exptl_crystal_colour colourless
_exptl_crystal_density_diffrn 1.347
_exptl_crystal_description needle
_exptl_crystal_F_000 456
_exptl_crystal_size_max 0.29
_exptl_crystal_size_mid 0.08
_exptl_crystal_size_min 0.05
_refine_diff_density_max 0.852
_refine_diff_density_min -0.443
_refine_diff_density_rms 0.054
_refine_ls_extinction_coef 0.0028(8)
_refine_ls_extinction_expression Fc^*^=kFc[1+0.001xFc^2^\l^3^/sin(2\q)]^-1/4^
_refine_ls_extinction_method SHELXL
_refine_ls_goodness_of_fit_ref 1.041
_refine_ls_hydrogen_treatment constr
_refine_ls_matrix_type full
_refine_ls_number_parameters 293
_refine_ls_number_reflns 3950
_refine_ls_number_restraints 18
_refine_ls_restrained_S_all 1.106
_refine_ls_R_factor_all 0.0685
_refine_ls_R_factor_gt 0.0616
_refine_ls_shift/su_max 0.000
_refine_ls_shift/su_mean 0.000
_refine_ls_structure_factor_coef Fsqd
_refine_ls_weighting_details 'w=1/[\s^2^(Fo^2^)+(0.0860P)^2^+0.9347P] where P=(Fo^2^+2Fc^2^)/3'
_refine_ls_weighting_scheme calc
_refine_ls_wR_factor_gt 0.1658
_refine_ls_wR_factor_ref 0.1711
_reflns_number_gt 3492
_reflns_number_total 3950
_reflns_threshold_expression 'I > 2\s(I)'
_cod_data_source_file ja5115858_si_002.cif
_cod_data_source_block nv1423
_cod_depositor_comments 'Adding full bibliography for 4123315--4123319.cif.'
_cod_database_code 4123315
_shelxl_version_number 2013-4
_shelx_space_group_comment
;
The symmetry employed for this shelxl refinement is uniquely defined
by the following loop, which should always be used as a source of
symmetry information in preference to the above space-group names.
They are only intended as comments.
;
_olex2_refinement_description
;
1. Fixed Uiso
 At 1.2 times of:
  All C(H) groups, All C(H,H) groups, All N(H) groups
 At 1.5 times of:
  All C(H,H,H) groups
2. Uiso/Uaniso restraints and constraints
F1 \\sim F2 \\sim F3: within 3A with sigma of 0.005 and sigma for terminal
atoms of 0.01
3.a Secondary CH2 refined with riding coordinates:
 C22(H22A,H22B)
3.b Aromatic/amide H refined with riding coordinates:
 C8(H8), C9(H9), C10(H10), C11(H11), C12(H12), C15(H15), C16(H16), C17(H17),
 C24(H24), C25(H25), C26(H26), C27(H27), N1(H1)
3.c Idealised Me refined as rotating group:
 C19(H19A,H19B,H19C), C20(H20A,H20B,H20C), C21(H21A,H21B,H21C)
;

loop_
_space_group_symop_operation_xyz
'x, y, z'
'-x, -y, -z'

loop_
_atom_site_label
_atom_site_type_symbol
_atom_site_fract_x
_atom_site_fract_y
_atom_site_fract_z
_atom_site_U_iso_or_equiv
_atom_site_adp_type
_atom_site_occupancy
_atom_site_site_symmetry_order
_atom_site_calc_flag
_atom_site_refinement_flags_posn
C1 C 0.1831(2) 0.6070(2) 0.92165(18) 0.0301(5) Uani 1 1 d .
C2 C 0.3317(3) 0.6949(2) 0.8770(2) 0.0377(5) Uani 1 1 d .
C3 C 0.4478(3) 0.6201(2) 0.86167(18) 0.0336(5) Uani 1 1 d .
C4 C 0.3845(2) 0.4894(2) 0.81716(17) 0.0297(5) Uani 1 1 d .
C5 C 0.2078(2) 0.42639(19) 0.79741(17) 0.0277(4) Uani 1 1 d .
C6 C 0.1237(2) 0.32337(19) 0.71973(17) 0.0284(4) Uani 1 1 d .
C7 C 0.1936(2) 0.2774(2) 0.62108(17) 0.0292(4) Uani 1 1 d .
C8 C 0.2786(3) 0.3655(2) 0.55315(19) 0.0344(5) Uani 1 1 d .
H8 H 0.2995 0.4551 0.5742 0.041 Uiso 1 1 calc R
C9 C 0.3330(3) 0.3245(2) 0.4556(2) 0.0408(5) Uani 1 1 d .
H9 H 0.3889 0.3856 0.4096 0.049 Uiso 1 1 calc R
C10 C 0.3058(3) 0.1948(2) 0.4251(2) 0.0422(6) Uani 1 1 d .
H10 H 0.3434 0.1665 0.3584 0.051 Uiso 1 1 calc R
C11 C 0.2240(3) 0.1063(2) 0.4919(2) 0.0400(5) Uani 1 1 d .
H11 H 0.2071 0.0172 0.4719 0.048 Uiso 1 1 calc R
C12 C 0.1662(3) 0.1469(2) 0.58833(19) 0.0345(5) Uani 1 1 d .
H12 H 0.1074 0.0850 0.6324 0.041 Uiso 1 1 calc R
C13 C -0.0502(2) 0.25169(19) 0.72243(17) 0.0303(5) Uani 1 1 d .
C14 C -0.0939(3) 0.1526(2) 0.79168(19) 0.0358(5) Uani 1 1 d .
C15 C -0.2559(3) 0.0811(2) 0.7849(2) 0.0467(6) Uani 1 1 d .
H15 H -0.2866 0.0132 0.8311 0.056 Uiso 1 1 calc R
C16 C -0.3720(3) 0.1066(3) 0.7132(3) 0.0515(7) Uani 1 1 d .
H16 H -0.4816 0.0558 0.7091 0.062 Uiso 1 1 calc R
C17 C -0.3291(3) 0.2058(3) 0.6473(2) 0.0490(6) Uani 1 1 d .
H17 H -0.4099 0.2240 0.5985 0.059 Uiso 1 1 calc R
C18 C -0.1689(3) 0.2800(2) 0.6509(2) 0.0370(5) Uani 1 1 d .
C19 C -0.1250(3) 0.3907(3) 0.5821(2) 0.0519(7) Uani 1 1 d .
H19A H -0.2211 0.3922 0.5333 0.078 Uiso 1 1 calc GR
H19B H -0.0454 0.3810 0.5334 0.078 Uiso 1 1 calc GR
H19C H -0.0795 0.4715 0.6346 0.078 Uiso 1 1 calc GR
C20 C 0.0278(4) 0.1238(3) 0.8747(2) 0.0490(6) Uani 1 1 d .
H20A H 0.1333 0.1538 0.8489 0.074 Uiso 1 1 calc GR
H20B H -0.0037 0.0306 0.8775 0.074 Uiso 1 1 calc GR
H20C H 0.0333 0.1681 0.9518 0.074 Uiso 1 1 calc GR
C21 C 0.4073(3) 0.8172(2) 0.9649(3) 0.0542(7) Uani 1 1 d .
H21A H 0.4592 0.7956 1.0347 0.081 Uiso 1 1 calc GR
H21B H 0.3234 0.8521 0.9850 0.081 Uiso 1 1 calc GR
H21C H 0.4874 0.8817 0.9311 0.081 Uiso 1 1 calc GR
C22 C 0.2837(3) 0.7264(3) 0.7554(2) 0.0471(6) Uani 1 1 d .
H22A H 0.3837 0.7710 0.7251 0.056 Uiso 1 1 calc R
H22B H 0.2311 0.6437 0.7049 0.056 Uiso 1 1 calc R
C23 C 0.1756(4) 0.8064(3) 0.7428(3) 0.0571(7) Uani 1 1 d .
C24 C 0.6139(3) 0.6775(2) 0.8881(2) 0.0422(6) Uani 1 1 d .
H24 H 0.6578 0.7665 0.9170 0.051 Uiso 1 1 calc R
C25 C 0.7153(3) 0.6065(3) 0.8727(2) 0.0463(6) Uani 1 1 d .
H25 H 0.8283 0.6468 0.8909 0.056 Uiso 1 1 calc R
C26 C 0.6525(3) 0.4767(3) 0.8309(2) 0.0419(6) Uani 1 1 d .
H26 H 0.7223 0.4278 0.8207 0.050 Uiso 1 1 calc R
C27 C 0.4888(3) 0.4184(2) 0.80404(18) 0.0350(5) Uani 1 1 d .
H27 H 0.4463 0.3290 0.7763 0.042 Uiso 1 1 calc R
F1 F 0.2429(3) 0.9276(2) 0.7973(2) 0.1015(8) Uani 1 1 d .
F2 F 0.1450(3) 0.8236(2) 0.63352(19) 0.0883(7) Uani 1 1 d .
F3 F 0.0385(3) 0.7573(3) 0.7789(2) 0.1099(9) Uani 1 1 d .
N1 N 0.1289(2) 0.48146(16) 0.87575(15) 0.0294(4) Uani 1 1 d .
H1 H 0.0397 0.4311 0.8956 0.035 Uiso 1 1 calc R
O1 O 0.11754(18) 0.64981(14) 0.99427(13) 0.0354(4) Uani 1 1 d .

loop_
_atom_site_aniso_label
_atom_site_aniso_U_11
_atom_site_aniso_U_22
_atom_site_aniso_U_33
_atom_site_aniso_U_23
_atom_site_aniso_U_13
_atom_site_aniso_U_12
C1 0.0327(11) 0.0312(10) 0.0304(10) 0.0032(8) 0.0106(8) 0.0140(9)
C2 0.0416(12) 0.0304(11) 0.0429(12) 0.0022(9) 0.0218(10) 0.0099(9)
C3 0.0339(11) 0.0382(12) 0.0289(10) 0.0023(8) 0.0133(8) 0.0097(9)
C4 0.0313(11) 0.0352(11) 0.0249(9) 0.0018(8) 0.0087(8) 0.0130(9)
C5 0.0311(10) 0.0304(10) 0.0266(10) 0.0040(8) 0.0095(8) 0.0155(8)
C6 0.0313(10) 0.0307(10) 0.0274(10) 0.0045(8) 0.0078(8) 0.0149(8)
C7 0.0290(10) 0.0337(11) 0.0265(10) -0.0006(8) 0.0041(8) 0.0135(8)
C8 0.0388(12) 0.0352(11) 0.0310(11) 0.0027(9) 0.0080(9) 0.0139(9)
C9 0.0408(12) 0.0491(14) 0.0325(11) 0.0049(10) 0.0126(9) 0.0126(10)
C10 0.0387(12) 0.0519(14) 0.0347(12) -0.0081(10) 0.0120(9) 0.0145(10)
C11 0.0381(12) 0.0368(12) 0.0437(13) -0.0076(10) 0.0090(10) 0.0126(10)
C12 0.0348(11) 0.0333(11) 0.0358(11) 0.0005(9) 0.0087(9) 0.0116(9)
C13 0.0337(11) 0.0302(10) 0.0284(10) -0.0023(8) 0.0102(8) 0.0120(8)
C14 0.0467(13) 0.0309(11) 0.0318(11) -0.0011(8) 0.0154(9) 0.0136(9)
C15 0.0560(15) 0.0342(12) 0.0458(14) -0.0027(10) 0.0265(12) 0.0049(11)
C16 0.0373(13) 0.0468(14) 0.0610(16) -0.0130(12) 0.0188(12) 0.0020(11)
C17 0.0350(12) 0.0563(16) 0.0532(15) -0.0094(12) 0.0034(11) 0.0169(11)
C18 0.0345(11) 0.0415(12) 0.0367(11) -0.0009(9) 0.0070(9) 0.0158(9)
C19 0.0494(15) 0.0616(17) 0.0515(15) 0.0175(13) 0.0031(12) 0.0267(13)
C20 0.0696(17) 0.0439(14) 0.0411(13) 0.0129(11) 0.0155(12) 0.0247(12)
C21 0.0530(15) 0.0368(13) 0.0663(17) -0.0092(12) 0.0300(13) 0.0028(11)
C22 0.0583(16) 0.0447(14) 0.0520(15) 0.0169(11) 0.0283(12) 0.0267(12)
C23 0.0622(17) 0.0562(17) 0.0673(18) 0.0228(14) 0.0306(14) 0.0287(14)
C24 0.0374(12) 0.0455(13) 0.0370(12) -0.0003(10) 0.0122(10) 0.0032(10)
C25 0.0298(11) 0.0657(17) 0.0392(13) 0.0036(11) 0.0080(9) 0.0097(11)
C26 0.0349(12) 0.0613(15) 0.0349(12) 0.0049(10) 0.0083(9) 0.0228(11)
C27 0.0346(11) 0.0447(12) 0.0301(11) 0.0014(9) 0.0067(9) 0.0192(10)
F1 0.1178(18) 0.0648(12) 0.137(2) -0.0086(12) 0.0040(15) 0.0614(13)
F2 0.1230(18) 0.0995(15) 0.0810(14) 0.0473(12) 0.0345(12) 0.0746(14)
F3 0.0629(12) 0.161(2) 0.150(2) 0.1066(18) 0.0544(13) 0.0639(14)
N1 0.0295(9) 0.0298(9) 0.0308(9) 0.0011(7) 0.0116(7) 0.0106(7)
O1 0.0368(8) 0.0335(8) 0.0384(8) -0.0007(6) 0.0166(6) 0.0130(6)

loop_
_atom_type_symbol
_atom_type_description
_atom_type_scat_dispersion_real
_atom_type_scat_dispersion_imag
_atom_type_scat_source
C C 0.0181 0.0091 'International Tables Vol C Tables 4.2.6.8 and 6.1.1.4'
H H 0.0000 0.0000 'International Tables Vol C Tables 4.2.6.8 and 6.1.1.4'
F F 0.0727 0.0534 'International Tables Vol C Tables 4.2.6.8 and 6.1.1.4'
N N 0.0311 0.0180 'International Tables Vol C Tables 4.2.6.8 and 6.1.1.4'
O O 0.0492 0.0322 'International Tables Vol C Tables 4.2.6.8 and 6.1.1.4'

loop_
_exptl_crystal_face_index_h
_exptl_crystal_face_index_k
_exptl_crystal_face_index_l
_exptl_crystal_face_perp_dist
_exptl_oxdiff_crystal_face_indexfrac_h
_exptl_oxdiff_crystal_face_indexfrac_k
_exptl_oxdiff_crystal_face_indexfrac_l
_exptl_oxdiff_crystal_face_x
_exptl_oxdiff_crystal_face_y
_exptl_oxdiff_crystal_face_z
0 0 1 0.0469 -0.0003 -0.0000 1.0001 0.1020 0.0726 -0.0449
0 0 -1 0.0349 0.0003 0.0000 -1.0001 -0.1020 -0.0726 0.0449
0 1 0 0.0271 0.0004 1.0007 -0.0004 0.0372 0.0626 0.1295
0 -1 0 0.0271 -0.0004 -1.0007 0.0004 -0.0372 -0.0626 -0.1295
0 1 -1 0.0280 0.0007 1.0008 -1.0005 -0.0648 -0.0100 0.1745
0 -1 1 0.0320 -0.0007 -1.0008 1.0005 0.0648 0.0100 -0.1745
-1 0 0 0.1356 -1.0011 -0.0002 0.0001 0.0791 -0.1671 -0.0116
1 0 0 0.1096 1.0011 0.0002 -0.0001 -0.0791 0.1671 0.0116
-2 1 -2 0.1140 -2.0012 1.0004 -2.0005 -0.0087 -0.4168 0.1961

loop_
_geom_angle_atom_site_label_1
_geom_angle_atom_site_label_2
_geom_angle_atom_site_label_3
_geom_angle
N1 C1 C2 116.66(17)
O1 C1 C2 121.24(18)
O1 C1 N1 122.10(19)
C1 C2 C22 110.3(2)
C3 C2 C1 108.39(18)
C3 C2 C21 112.0(2)
C3 C2 C22 105.64(18)
C21 C2 C1 108.32(18)
C21 C2 C22 112.2(2)
C4 C3 C2 118.38(19)
C24 C3 C2 122.5(2)
C24 C3 C4 119.1(2)
C3 C4 C5 118.92(18)
C27 C4 C3 119.3(2)
C27 C4 C5 121.40(19)
C6 C5 C4 126.67(18)
C6 C5 N1 120.48(18)
N1 C5 C4 112.75(17)
C5 C6 C7 122.60(18)
C5 C6 C13 122.00(18)
C7 C6 C13 115.30(17)
C8 C7 C6 119.88(18)
C12 C7 C6 121.90(19)
C12 C7 C8 118.03(19)
C7 C8 H8 119.5
C9 C8 C7 121.1(2)
C9 C8 H8 119.5
C8 C9 H9 120.0
C10 C9 C8 120.0(2)
C10 C9 H9 120.0
C9 C10 H10 120.1
C11 C10 C9 119.8(2)
C11 C10 H10 120.1
C10 C11 H11 119.8
C10 C11 C12 120.3(2)
C12 C11 H11 119.8
C7 C12 H12 119.6
C11 C12 C7 120.7(2)
C11 C12 H12 119.6
C14 C13 C6 120.20(19)
C14 C13 C18 120.0(2)
C18 C13 C6 119.71(19)
C13 C14 C20 122.0(2)
C15 C14 C13 118.6(2)
C15 C14 C20 119.4(2)
C14 C15 H15 119.2
C16 C15 C14 121.5(2)
C16 C15 H15 119.2
C15 C16 H16 120.2
C15 C16 C17 119.7(2)
C17 C16 H16 120.2
C16 C17 H17 119.5
C16 C17 C18 121.0(3)
C18 C17 H17 119.5
C13 C18 C19 120.6(2)
C17 C18 C13 119.1(2)
C17 C18 C19 120.2(2)
C18 C19 H19A 109.5
C18 C19 H19B 109.5
C18 C19 H19C 109.5
H19A C19 H19B 109.5
H19A C19 H19C 109.5
H19B C19 H19C 109.5
C14 C20 H20A 109.5
C14 C20 H20B 109.5
C14 C20 H20C 109.5
H20A C20 H20B 109.5
H20A C20 H20C 109.5
H20B C20 H20C 109.5
C2 C21 H21A 109.5
C2 C21 H21B 109.5
C2 C21 H21C 109.5
H21A C21 H21B 109.5
H21A C21 H21C 109.5
H21B C21 H21C 109.5
C2 C22 H22A 107.7
C2 C22 H22B 107.7
H22A C22 H22B 107.1
C23 C22 C2 118.6(2)
C23 C22 H22A 107.7
C23 C22 H22B 107.7
F1 C23 C22 113.1(3)
F2 C23 C22 111.1(2)
F2 C23 F1 103.3(2)
F3 C23 C22 113.8(2)
F3 C23 F1 107.5(3)
F3 C23 F2 107.4(3)
C3 C24 H24 119.6
C25 C24 C3 120.8(2)
C25 C24 H24 119.6
C24 C25 H25 120.0
C24 C25 C26 120.1(2)
C26 C25 H25 120.0
C25 C26 H26 120.0
C27 C26 C25 120.0(2)
C27 C26 H26 120.0
C4 C27 H27 119.7
C26 C27 C4 120.7(2)
C26 C27 H27 119.7
C1 N1 C5 123.74(17)
C1 N1 H1 118.1
C5 N1 H1 118.1

loop_
_geom_bond_atom_site_label_1
_geom_bond_atom_site_label_2
_geom_bond_distance
C1 C2 1.544(3)
C1 N1 1.354(3)
C1 O1 1.224(2)
C2 C3 1.523(3)
C2 C21 1.540(3)
C2 C22 1.545(4)
C3 C4 1.400(3)
C3 C24 1.395(3)
C4 C5 1.483(3)
C4 C27 1.399(3)
C5 C6 1.348(3)
C5 N1 1.420(2)
C6 C7 1.496(3)
C6 C13 1.500(3)
C7 C8 1.398(3)
C7 C12 1.393(3)
C8 H8 0.9500
C8 C9 1.385(3)
C9 H9 0.9500
C9 C10 1.380(3)
C10 H10 0.9500
C10 C11 1.380(4)
C11 H11 0.9500
C11 C12 1.388(3)
C12 H12 0.9500
C13 C14 1.400(3)
C13 C18 1.403(3)
C14 C15 1.393(3)
C14 C20 1.502(4)
C15 H15 0.9500
C15 C16 1.372(4)
C16 H16 0.9500
C16 C17 1.374(4)
C17 H17 0.9500
C17 C18 1.392(3)
C18 C19 1.494(4)
C19 H19A 0.9800
C19 H19B 0.9800
C19 H19C 0.9800
C20 H20A 0.9800
C20 H20B 0.9800
C20 H20C 0.9800
C21 H21A 0.9800
C21 H21B 0.9800
C21 H21C 0.9800
C22 H22A 0.9900
C22 H22B 0.9900
C22 C23 1.498(4)
C23 F1 1.349(4)
C23 F2 1.324(4)
C23 F3 1.299(3)
C24 H24 0.9500
C24 C25 1.381(4)
C25 H25 0.9500
C25 C26 1.385(4)
C26 H26 0.9500
C26 C27 1.377(3)
C27 H27 0.9500
N1 H1 0.8800
